data_4508414
loop_
_publ_author_name
'Bajpai, Alankriti'
'Venugopalan, Paloth'
'Moorthy, Jarugu Narasimha'

_publ_section_title
;
 Self-Assembly of Rigid Three-Connecting Mesitylenetribenzoic Acid:
 Multifarious Supramolecular Synthons and Solvent-Induced Supramolecular
 Isomerism
;
_journal_issue 11
_journal_name_full 'Crystal Growth &amp; Design'
_journal_page_first 4721
_journal_paper_doi 10.1021/cg400805c
_journal_volume 13
_journal_year 2013
_chemical_formula_sum 'C100 H103 K O28'
_chemical_formula_weight 1791.92
_chemical_name_common 1,3,5-Tris(4-carboxyphenyl)mesitylene
_chemical_name_systematic
;
1,3,5-Tris(4-carboxyphenyl)mesitylene-{potassium-dibenzo-18-crown-6}-2water
;
_space_group_IT_number 15
_symmetry_space_group_name_Hall '-C 2yc'
_symmetry_space_group_name_H-M 'C 1 2/c 1'
_atom_sites_solution_hydrogens geom
_atom_sites_solution_primary direct
_atom_sites_solution_secondary difmap
_audit_creation_method SHELXL-97
_cell_angle_alpha 90.00
_cell_angle_beta 124.743(5)
_cell_angle_gamma 90.00
_cell_formula_units_Z 4
_cell_length_a 40.165(5)
_cell_length_b 8.7427(9)
_cell_length_c 30.099(4)
_cell_measurement_temperature 100(2)
_cell_volume 8685.0(19)
_computing_structure_refinement 'SHELXL-97 (Sheldrick, 1997)'
_diffrn_ambient_temperature 100(2)
_diffrn_measured_fraction_theta_full 0.990
_diffrn_measured_fraction_theta_max 0.990
_diffrn_radiation_monochromator graphite
_diffrn_radiation_source 'fine-focus sealed tube'
_diffrn_radiation_type MoK\a
_diffrn_radiation_wavelength 0.71073
_diffrn_reflns_av_R_equivalents 0.1063
_diffrn_reflns_av_sigmaI/netI 0.1236
_diffrn_reflns_limit_h_max 47
_diffrn_reflns_limit_h_min -46
_diffrn_reflns_limit_k_max 6
_diffrn_reflns_limit_k_min -10
_diffrn_reflns_limit_l_max 35
_diffrn_reflns_limit_l_min -35
_diffrn_reflns_number 21709
_diffrn_reflns_theta_full 25.00
_diffrn_reflns_theta_max 25.00
_diffrn_reflns_theta_min 1.65
_exptl_absorpt_coefficient_mu 0.146
_exptl_crystal_density_diffrn 1.370
_exptl_crystal_density_method 'not measured'
_exptl_crystal_F_000 3784
_refine_diff_density_max 0.644
_refine_diff_density_min -0.529
_refine_diff_density_rms 0.082
_refine_ls_extinction_method none
_refine_ls_goodness_of_fit_ref 1.050
_refine_ls_hydrogen_treatment mixed
_refine_ls_matrix_type full
_refine_ls_number_parameters 583
_refine_ls_number_reflns 7593
_refine_ls_number_restraints 0
_refine_ls_restrained_S_all 1.050
_refine_ls_R_factor_all 0.1616
_refine_ls_R_factor_gt 0.0774
_refine_ls_shift/su_max 0.000
_refine_ls_shift/su_mean 0.000
_refine_ls_structure_factor_coef Fsqd
_refine_ls_weighting_details 'calc w=1/[\s^2^(Fo^2^)+(0.0574P)^2^+0.0000P] where P=(Fo^2^+2Fc^2^)/3'
_refine_ls_weighting_scheme calc
_refine_ls_wR_factor_gt 0.1539
_refine_ls_wR_factor_ref 0.1800
_reflns_number_gt 3664
_reflns_number_total 7593
_reflns_threshold_expression >2sigma(I)
_cod_data_source_file cg400805c_si_003.cif
_cod_data_source_block MTB-KBC
_cod_original_cell_volume 8684.8(17)
_cod_database_code 4508414

loop_
_symmetry_equiv_pos_as_xyz
'x, y, z'
'-x, y, -z+1/2'
'x+1/2, y+1/2, z'
'-x+1/2, y+1/2, -z+1/2'
'-x, -y, -z'
'x, -y, z-1/2'
'-x+1/2, -y+1/2, -z'
'x+1/2, -y+1/2, z-1/2'

loop_
_atom_site_label
_atom_site_type_symbol
_atom_site_fract_x
_atom_site_fract_y
_atom_site_fract_z
_atom_site_U_iso_or_equiv
_atom_site_adp_type
_atom_site_occupancy
_atom_site_symmetry_multiplicity
_atom_site_calc_flag
_atom_site_refinement_flags
K1 K 0.0000 0.04935(17) 0.2500 0.0442(4) Uani 1 2 d S
O1 O 0.0745(3) -0.5623(10) 0.5871(3) 0.167(4) Uani 1 1 d .
O2 O 0.0231(2) -0.3953(9) 0.5263(3) 0.180(5) Uani 1 1 d .
O3 O 0.21200(9) 0.6729(3) 0.49518(12) 0.0397(8) Uani 1 1 d .
O4 O 0.27707(9) 0.6302(3) 0.56129(11) 0.0386(8) Uani 1 1 d .
H4A H 0.2808 0.6935 0.5435 0.058 Uiso 1 1 calc R
O5 O 0.20962(9) 0.7116(3) 0.93780(11) 0.0362(8) Uani 1 1 d .
O6 O 0.27209(9) 0.6144(3) 0.97940(11) 0.0395(8) Uani 1 1 d .
H6A H 0.2756 0.6647 1.0055 0.059 Uiso 1 1 calc R
O7 O 0.07748(8) 0.0680(3) 0.33892(11) 0.0352(7) Uani 1 1 d .
O8 O 0.06312(8) 0.0778(3) 0.23642(11) 0.0326(7) Uani 1 1 d .
O9 O -0.01817(9) 0.0360(3) 0.15067(11) 0.0397(8) Uani 1 1 d .
O10 O 0.00431(10) 0.5725(4) 0.34334(13) 0.0466(8) Uani 1 1 d .
O11 O -0.07493(9) 0.5810(3) 0.24564(13) 0.0437(8) Uani 1 1 d .
O12 O -0.06744(9) 0.5423(3) 0.15758(12) 0.0439(8) Uani 1 1 d .
O13 O 0.0000 -0.2469(5) 0.2500 0.0595(14) Uani 1 2 d S
O14 O 0.0000 0.3483(5) 0.2500 0.0523(13) Uani 1 2 d S
O15 O -0.01636(17) -0.2105(7) 0.4505(2) 0.150(2) Uani 1 1 d .
H15A H -0.0404 -0.2542 0.4406 0.225 Uiso 1 1 d R
H15B H 0.0020 -0.2495 0.4812 0.225 Uiso 1 1 d R
C1 C 0.15890(11) 0.1021(5) 0.67833(16) 0.0261(10) Uani 1 1 d .
C2 C 0.17207(12) 0.1686(5) 0.64864(16) 0.0269(10) Uani 1 1 d .
C3 C 0.19518(12) 0.3023(5) 0.66796(15) 0.0244(10) Uani 1 1 d .
C4 C 0.20569(12) 0.3682(5) 0.71652(16) 0.0285(10) Uani 1 1 d .
C5 C 0.19286(12) 0.2983(4) 0.74681(16) 0.0243(10) Uani 1 1 d .
C6 C 0.16965(12) 0.1640(5) 0.72763(15) 0.0274(10) Uani 1 1 d .
C7 C 0.16109(13) 0.0938(5) 0.59633(16) 0.0333(11) Uani 1 1 d .
H7A H 0.1330 0.1186 0.5674 0.050 Uiso 1 1 calc R
H7B H 0.1641 -0.0174 0.6012 0.050 Uiso 1 1 calc R
H7C H 0.1791 0.1319 0.5867 0.050 Uiso 1 1 calc R
C8 C 0.22988(14) 0.5138(5) 0.73666(17) 0.0368(11) Uani 1 1 d .
H8A H 0.2589 0.4893 0.7592 0.055 Uiso 1 1 calc R
H8B H 0.2228 0.5710 0.7582 0.055 Uiso 1 1 calc R
H8C H 0.2238 0.5761 0.7058 0.055 Uiso 1 1 calc R
C9 C 0.15597(12) 0.0849(5) 0.75907(16) 0.0293(10) Uani 1 1 d .
H9A H 0.1263 0.0812 0.7372 0.044 Uiso 1 1 calc R
H9B H 0.1659 0.1414 0.7925 0.044 Uiso 1 1 calc R
H9C H 0.1668 -0.0195 0.7679 0.044 Uiso 1 1 calc R
C10 C 0.13224(14) -0.0374(6) 0.65453(18) 0.0371(12) Uani 1 1 d .
C11 C 0.14734(17) -0.1822(6) 0.6708(2) 0.0510(14) Uani 1 1 d .
H11A H 0.1745 -0.1955 0.7013 0.061 Uiso 1 1 calc R
C12 C 0.1239(2) -0.3098(7) 0.6439(3) 0.078(2) Uani 1 1 d .
H12A H 0.1350 -0.4095 0.6556 0.094 Uiso 1 1 calc R
C13 C 0.0842(3) -0.2909(11) 0.5999(3) 0.105(3) Uani 1 1 d .
C14 C 0.06815(18) -0.1426(10) 0.5846(3) 0.085(3) Uani 1 1 d .
H14A H 0.0406 -0.1295 0.5553 0.102 Uiso 1 1 calc R
C15 C 0.09146(14) -0.0162(7) 0.61112(19) 0.0561(16) Uani 1 1 d .
H15C H 0.0803 0.0836 0.6004 0.067 Uiso 1 1 calc R
C16 C 0.0579(4) -0.4303(16) 0.5682(6) 0.139(6) Uani 1 1 d .
C17 C 0.20707(13) 0.3794(5) 0.63476(16) 0.0263(10) Uani 1 1 d .
C18 C 0.17812(13) 0.4565(5) 0.58784(17) 0.0317(11) Uani 1 1 d .
H18A H 0.1510 0.4601 0.5776 0.038 Uiso 1 1 calc R
C19 C 0.18774(13) 0.5276(5) 0.55602(16) 0.0313(11) Uani 1 1 d .
H19A H 0.1672 0.5774 0.5237 0.038 Uiso 1 1 calc R
C20 C 0.22767(13) 0.5273(5) 0.57093(16) 0.0301(10) Uani 1 1 d .
C21 C 0.25706(13) 0.4484(5) 0.61763(16) 0.0299(10) Uani 1 1 d .
H21A H 0.2842 0.4451 0.6280 0.036 Uiso 1 1 calc R
C22 C 0.24660(13) 0.3751(5) 0.64884(17) 0.0320(11) Uani 1 1 d .
H22A H 0.2667 0.3210 0.6803 0.038 Uiso 1 1 calc R
C23 C 0.23811(15) 0.6146(5) 0.53881(19) 0.0336(11) Uani 1 1 d .
C24 C 0.20291(12) 0.3744(5) 0.79731(16) 0.0250(10) Uani 1 1 d .
C26 C 0.25086(13) 0.4339(5) 0.89163(16) 0.0291(10) Uani 1 1 d .
H26A H 0.2766 0.4180 0.9245 0.035 Uiso 1 1 calc R
C28 C 0.18666(13) 0.5583(5) 0.84185(17) 0.0309(11) Uani 1 1 d .
H28A H 0.1680 0.6289 0.8402 0.037 Uiso 1 1 calc R
C25 C 0.24024(13) 0.3534(5) 0.84535(16) 0.0300(10) Uani 1 1 d .
H25A H 0.2589 0.2833 0.8469 0.036 Uiso 1 1 calc R
C27 C 0.22389(12) 0.5371(5) 0.88982(16) 0.0257(10) Uani 1 1 d .
C29 C 0.17606(12) 0.4778(5) 0.79581(16) 0.0305(11) Uani 1 1 d .
H29A H 0.1502 0.4936 0.7630 0.037 Uiso 1 1 calc R
C30 C 0.23482(14) 0.6283(5) 0.93821(17) 0.0317(11) Uani 1 1 d .
C31 C 0.08668(13) -0.0054(5) 0.38574(17) 0.0330(11) Uani 1 1 d .
C32 C 0.05494(13) -0.0242(5) 0.39108(17) 0.0356(11) Uani 1 1 d .
C33 C 0.06088(14) -0.0970(5) 0.43558(18) 0.0407(12) Uani 1 1 d .
H33A H 0.0389 -0.1097 0.4390 0.049 Uiso 1 1 calc R
C34 C 0.09900(14) -0.1519(5) 0.47545(19) 0.0433(12) Uani 1 1 d .
H34A H 0.1031 -0.2044 0.5058 0.052 Uiso 1 1 calc R
C35 C 0.13083(14) -0.1300(5) 0.47092(18) 0.0409(12) Uani 1 1 d .
H35A H 0.1571 -0.1653 0.4988 0.049 Uiso 1 1 calc R
C36 C 0.12505(13) -0.0570(5) 0.42612(17) 0.0363(11) Uani 1 1 d .
H36A H 0.1471 -0.0426 0.4231 0.044 Uiso 1 1 calc R
C37 C 0.10967(13) 0.0914(5) 0.33219(17) 0.0367(11) Uani 1 1 d .
H37A H 0.1212 -0.0080 0.3315 0.044 Uiso 1 1 calc R
H37B H 0.1315 0.1533 0.3624 0.044 Uiso 1 1 calc R
C38 C 0.09186(13) 0.1735(5) 0.27965(17) 0.0369(11) Uani 1 1 d .
H38A H 0.0785 0.2689 0.2796 0.044 Uiso 1 1 calc R
H38B H 0.1136 0.2014 0.2750 0.044 Uiso 1 1 calc R
C39 C 0.04434(13) 0.1564(5) 0.18551(17) 0.0382(12) Uani 1 1 d .
H39A H 0.0650 0.1821 0.1786 0.046 Uiso 1 1 calc R
H39B H 0.0319 0.2528 0.1867 0.046 Uiso 1 1 calc R
C40 C 0.01258(13) 0.0565(5) 0.14124(17) 0.0353(11) Uani 1 1 d .
H40A H 0.0011 0.1054 0.1057 0.042 Uiso 1 1 calc R
H40B H 0.0243 -0.0435 0.1416 0.042 Uiso 1 1 calc R
C41 C 0.03504(15) 0.4878(6) 0.38506(19) 0.0429(12) Uani 1 1 d .
C42 C 0.06929(15) 0.4705(5) 0.38495(19) 0.0404(12) Uani 1 1 d .
C43 C 0.10150(15) 0.3845(6) 0.4238(2) 0.0467(13) Uani 1 1 d .
H43A H 0.1246 0.3721 0.4230 0.056 Uiso 1 1 calc R
C44 C 0.10024(16) 0.3157(6) 0.4643(2) 0.0526(14) Uani 1 1 d .
H44A H 0.1220 0.2529 0.4905 0.063 Uiso 1 1 calc R
C45 C 0.06730(16) 0.3393(6) 0.4660(2) 0.0559(15) Uani 1 1 d .
H45A H 0.0670 0.2966 0.4948 0.067 Uiso 1 1 calc R
C46 C 0.03459(15) 0.4240(6) 0.42666(19) 0.0479(13) Uani 1 1 d .
H46A H 0.0118 0.4384 0.4282 0.058 Uiso 1 1 calc R
C47 C -0.03196(15) 0.5885(6) 0.3414(2) 0.0485(14) Uani 1 1 d .
H47A H -0.0261 0.6450 0.3736 0.058 Uiso 1 1 calc R
H47B H -0.0426 0.4863 0.3413 0.058 Uiso 1 1 calc R
C48 C -0.06245(15) 0.6734(6) 0.2914(2) 0.0508(14) Uani 1 1 d .
H48A H -0.0861 0.6994 0.2921 0.061 Uiso 1 1 calc R
H48B H -0.0505 0.7698 0.2893 0.061 Uiso 1 1 calc R
C49 C -0.09691(14) 0.6660(5) 0.1966(2) 0.0455(13) Uani 1 1 d .
H49A H -0.0811 0.7571 0.1996 0.055 Uiso 1 1 calc R
H49B H -0.1229 0.7013 0.1897 0.055 Uiso 1 1 calc R
C50 C -0.10479(13) 0.5683(6) 0.15136(19) 0.0441(13) Uani 1 1 d .
H50A H -0.1168 0.4697 0.1517 0.053 Uiso 1 1 calc R
H50B H -0.1241 0.6197 0.1164 0.053 Uiso 1 1 calc R

loop_
_atom_site_aniso_label
_atom_site_aniso_U_11
_atom_site_aniso_U_22
_atom_site_aniso_U_33
_atom_site_aniso_U_23
_atom_site_aniso_U_13
_atom_site_aniso_U_12
K1 0.0420(9) 0.0419(10) 0.0510(10) 0.000 0.0278(8) 0.000
O1 0.229(9) 0.170(7) 0.211(8) -0.147(7) 0.190(8) -0.157(7)
O2 0.179(7) 0.282(10) 0.175(7) -0.197(7) 0.157(6) -0.206(8)
O3 0.043(2) 0.043(2) 0.0339(19) 0.0133(16) 0.0223(17) 0.0005(16)
O4 0.042(2) 0.039(2) 0.0441(19) 0.0105(15) 0.0302(17) 0.0018(15)
O5 0.0415(19) 0.0344(19) 0.0368(18) -0.0076(14) 0.0249(16) 0.0016(15)
O6 0.041(2) 0.042(2) 0.0255(17) -0.0079(14) 0.0129(16) 0.0051(15)
O7 0.0312(17) 0.0363(19) 0.0424(19) 0.0016(15) 0.0237(16) 0.0008(14)
O8 0.0316(17) 0.0288(18) 0.0377(19) -0.0027(14) 0.0200(15) -0.0048(14)
O9 0.0310(18) 0.049(2) 0.0381(19) -0.0057(15) 0.0191(16) -0.0039(15)
O10 0.043(2) 0.043(2) 0.060(2) -0.0009(17) 0.0323(19) -0.0025(17)
O11 0.049(2) 0.0275(19) 0.061(2) -0.0062(17) 0.0345(18) -0.0004(15)
O12 0.0397(19) 0.045(2) 0.055(2) 0.0012(16) 0.0318(17) 0.0045(16)
O13 0.051(3) 0.056(3) 0.076(4) 0.000 0.039(3) 0.000
O14 0.055(3) 0.058(3) 0.042(3) 0.000 0.027(3) 0.000
O15 0.150(5) 0.152(5) 0.145(5) -0.012(4) 0.082(5) -0.028(4)
C1 0.020(2) 0.026(3) 0.034(3) -0.006(2) 0.017(2) -0.0026(19)
C2 0.027(2) 0.028(3) 0.028(2) -0.0026(19) 0.017(2) 0.000(2)
C3 0.026(2) 0.022(2) 0.025(2) 0.0018(19) 0.015(2) 0.0027(19)
C4 0.034(3) 0.025(3) 0.031(3) -0.005(2) 0.021(2) 0.000(2)
C5 0.029(2) 0.017(2) 0.028(2) -0.0014(19) 0.017(2) -0.0013(19)
C6 0.024(2) 0.033(3) 0.024(2) -0.002(2) 0.013(2) 0.001(2)
C7 0.044(3) 0.030(3) 0.031(3) -0.007(2) 0.024(2) -0.006(2)
C8 0.052(3) 0.026(3) 0.040(3) -0.012(2) 0.031(3) -0.016(2)
C9 0.030(3) 0.026(3) 0.035(3) -0.0034(19) 0.021(2) -0.004(2)
C10 0.041(3) 0.043(3) 0.041(3) -0.022(2) 0.032(3) -0.024(2)
C11 0.074(4) 0.047(4) 0.057(3) -0.021(3) 0.053(3) -0.034(3)
C12 0.139(6) 0.053(4) 0.106(5) -0.048(4) 0.107(5) -0.059(4)
C13 0.131(7) 0.144(8) 0.113(6) -0.113(6) 0.112(6) -0.113(7)
C14 0.055(4) 0.146(7) 0.084(5) -0.088(5) 0.057(4) -0.067(5)
C15 0.035(3) 0.093(5) 0.045(3) -0.037(3) 0.025(3) -0.026(3)
C16 0.185(12) 0.179(11) 0.167(11) -0.145(10) 0.168(11) -0.145(11)
C17 0.039(3) 0.022(2) 0.024(2) -0.0045(19) 0.021(2) -0.005(2)
C18 0.033(3) 0.030(3) 0.038(3) 0.002(2) 0.023(2) 0.001(2)
C19 0.037(3) 0.026(3) 0.030(3) 0.000(2) 0.019(2) -0.001(2)
C20 0.046(3) 0.021(3) 0.033(3) -0.003(2) 0.028(2) -0.005(2)
C21 0.039(3) 0.026(3) 0.033(3) -0.002(2) 0.025(2) -0.001(2)
C22 0.035(3) 0.030(3) 0.033(3) 0.003(2) 0.021(2) 0.004(2)
C23 0.041(3) 0.027(3) 0.042(3) -0.007(2) 0.029(3) -0.003(2)
C24 0.031(3) 0.021(2) 0.027(2) -0.0042(19) 0.019(2) -0.006(2)
C26 0.033(3) 0.030(3) 0.025(2) 0.002(2) 0.016(2) 0.003(2)
C28 0.032(3) 0.030(3) 0.037(3) -0.005(2) 0.023(2) -0.001(2)
C25 0.041(3) 0.023(3) 0.034(3) -0.001(2) 0.026(2) 0.002(2)
C27 0.029(3) 0.025(3) 0.024(2) -0.0030(19) 0.016(2) -0.005(2)
C29 0.029(3) 0.030(3) 0.025(2) -0.001(2) 0.012(2) 0.001(2)
C30 0.034(3) 0.031(3) 0.026(3) 0.000(2) 0.015(2) 0.001(2)
C31 0.035(3) 0.029(3) 0.031(3) -0.002(2) 0.017(2) 0.000(2)
C32 0.033(3) 0.036(3) 0.035(3) 0.001(2) 0.018(2) 0.001(2)
C33 0.042(3) 0.039(3) 0.042(3) 0.002(2) 0.025(3) -0.003(2)
C34 0.041(3) 0.038(3) 0.038(3) 0.001(2) 0.015(3) -0.004(2)
C35 0.034(3) 0.033(3) 0.041(3) 0.004(2) 0.013(2) 0.008(2)
C36 0.032(3) 0.035(3) 0.037(3) -0.006(2) 0.016(2) -0.003(2)
C37 0.030(3) 0.038(3) 0.042(3) -0.005(2) 0.020(2) -0.006(2)
C38 0.035(3) 0.031(3) 0.044(3) -0.008(2) 0.022(2) -0.006(2)
C39 0.038(3) 0.039(3) 0.046(3) 0.004(2) 0.029(3) 0.003(2)
C40 0.032(3) 0.038(3) 0.041(3) 0.001(2) 0.024(2) -0.001(2)
C41 0.046(3) 0.041(3) 0.041(3) -0.015(2) 0.024(3) -0.008(3)
C42 0.048(3) 0.040(3) 0.039(3) -0.013(2) 0.029(3) -0.011(3)
C43 0.039(3) 0.053(4) 0.047(3) -0.014(3) 0.024(3) -0.001(3)
C44 0.053(4) 0.060(4) 0.036(3) -0.007(3) 0.019(3) -0.004(3)
C45 0.053(4) 0.079(4) 0.032(3) -0.010(3) 0.021(3) -0.015(3)
C46 0.041(3) 0.062(4) 0.039(3) -0.011(3) 0.022(3) -0.011(3)
C47 0.057(4) 0.035(3) 0.074(4) -0.019(3) 0.050(3) -0.011(3)
C48 0.054(3) 0.033(3) 0.074(4) -0.010(3) 0.042(3) -0.001(3)
C49 0.047(3) 0.027(3) 0.076(4) 0.012(3) 0.043(3) 0.010(2)
C50 0.037(3) 0.044(3) 0.058(3) 0.010(3) 0.031(3) 0.005(2)

loop_
_atom_type_symbol
_atom_type_description
_atom_type_scat_dispersion_real
_atom_type_scat_dispersion_imag
_atom_type_scat_source
C C 0.0033 0.0016 'International Tables Vol C Tables 4.2.6.8 and 6.1.1.4'
H H 0.0000 0.0000 'International Tables Vol C Tables 4.2.6.8 and 6.1.1.4'
O O 0.0106 0.0060 'International Tables Vol C Tables 4.2.6.8 and 6.1.1.4'
K K 0.2009 0.2494 'International Tables Vol C Tables 4.2.6.8 and 6.1.1.4'

loop_
_geom_angle_atom_site_label_1
_geom_angle_atom_site_label_2
_geom_angle_atom_site_label_3
_geom_angle
_geom_angle_site_symmetry_1
_geom_angle_site_symmetry_3
O13 K1 O14 180.000(1) . .
O13 K1 O9 87.47(7) . .
O14 K1 O9 92.53(7) . .
O13 K1 O9 87.47(7) . 2
O14 K1 O9 92.53(7) . 2
O9 K1 O9 174.94(15) . 2
O13 K1 O7 93.45(7) . .
O14 K1 O7 86.55(7) . .
O9 K1 O7 122.64(8) . .
O9 K1 O7 57.72(8) 2 .
O13 K1 O7 93.45(7) . 2
O14 K1 O7 86.55(7) . 2
O9 K1 O7 57.72(8) . 2
O9 K1 O7 122.64(8) 2 2
O7 K1 O7 173.10(13) . 2
O13 K1 O8 95.10(6) . .
O14 K1 O8 84.90(6) . .
O9 K1 O8 61.86(8) . .
O9 K1 O8 118.65(8) 2 .
O7 K1 O8 60.94(8) . .
O7 K1 O8 118.36(8) 2 .
O13 K1 O8 95.10(6) . 2
O14 K1 O8 84.90(6) . 2
O9 K1 O8 118.65(8) . 2
O9 K1 O8 61.86(8) 2 2
O7 K1 O8 118.36(8) . 2
O7 K1 O8 60.94(8) 2 2
O8 K1 O8 169.80(13) . 2
O13 K1 C39 105.84(8) . 2
O14 K1 C39 74.16(8) . 2
O9 K1 C39 138.95(10) . 2
O9 K1 C39 43.11(10) 2 2
O7 K1 C39 95.67(9) . 2
O7 K1 C39 82.44(9) 2 2
O8 K1 C39 149.79(10) . 2
O8 K1 C39 24.12(9) 2 2
O13 K1 C39 105.84(8) . .
O14 K1 C39 74.16(8) . .
O9 K1 C39 43.11(10) . .
O9 K1 C39 138.95(10) 2 .
O7 K1 C39 82.44(9) . .
O7 K1 C39 95.67(9) 2 .
O8 K1 C39 24.12(9) . .
O8 K1 C39 149.79(10) 2 .
C39 K1 C39 148.32(16) 2 .
O13 K1 C38 108.40(8) . 2
O14 K1 C38 71.60(8) . 2
O9 K1 C38 99.01(10) . 2
O9 K1 C38 82.61(9) 2 2
O7 K1 C38 133.91(10) . 2
O7 K1 C38 42.99(9) 2 2
O8 K1 C38 149.39(10) . 2
O8 K1 C38 23.54(9) 2 2
C39 K1 C38 40.04(10) 2 2
C39 K1 C38 126.39(11) . 2
O13 K1 C38 108.40(8) . .
O14 K1 C38 71.60(8) . .
O9 K1 C38 82.61(9) . .
O9 K1 C38 99.01(10) 2 .
O7 K1 C38 42.99(9) . .
O7 K1 C38 133.91(10) 2 .
O8 K1 C38 23.54(9) . .
O8 K1 C38 149.39(10) 2 .
C39 K1 C38 126.39(11) 2 .
C39 K1 C38 40.04(10) . .
C38 K1 C38 143.20(16) 2 .
C23 O4 H4A 109.5 . .
C30 O6 H6A 109.5 . .
C31 O7 C37 117.9(3) . .
C31 O7 K1 117.6(2) . .
C37 O7 K1 119.2(2) . .
C38 O8 C39 110.7(3) . .
C38 O8 K1 104.5(2) . .
C39 O8 K1 103.2(2) . .
C32 O9 C40 117.6(3) 2 .
C32 O9 K1 120.4(2) 2 .
C40 O9 K1 120.4(2) . .
C41 O10 C47 117.0(4) . .
C48 O11 C49 112.1(4) . .
C42 O12 C50 116.9(4) 2 .
H15A O15 H15B 106.6 . .
C6 C1 C2 121.1(4) . .
C6 C1 C10 121.6(4) . .
C2 C1 C10 117.2(4) . .
C3 C2 C1 119.1(4) . .
C3 C2 C7 121.6(4) . .
C1 C2 C7 119.4(4) . .
C4 C3 C2 121.0(4) . .
C4 C3 C17 119.6(4) . .
C2 C3 C17 119.3(3) . .
C3 C4 C5 119.5(4) . .
C3 C4 C8 120.9(4) . .
C5 C4 C8 119.6(4) . .
C6 C5 C4 119.8(4) . .
C6 C5 C24 121.6(3) . .
C4 C5 C24 118.6(4) . .
C1 C6 C5 119.5(4) . .
C1 C6 C9 119.1(4) . .
C5 C6 C9 121.4(3) . .
C2 C7 H7A 109.5 . .
C2 C7 H7B 109.5 . .
H7A C7 H7B 109.5 . .
C2 C7 H7C 109.5 . .
H7A C7 H7C 109.5 . .
H7B C7 H7C 109.5 . .
C4 C8 H8A 109.5 . .
C4 C8 H8B 109.5 . .
H8A C8 H8B 109.5 . .
C4 C8 H8C 109.5 . .
H8A C8 H8C 109.5 . .
H8B C8 H8C 109.5 . .
C6 C9 H9A 109.5 . .
C6 C9 H9B 109.5 . .
H9A C9 H9B 109.5 . .
C6 C9 H9C 109.5 . .
H9A C9 H9C 109.5 . .
H9B C9 H9C 109.5 . .
C11 C10 C15 119.8(5) . .
C11 C10 C1 121.9(4) . .
C15 C10 C1 118.0(5) . .
C10 C11 C12 121.4(6) . .
C10 C11 H11A 119.3 . .
C12 C11 H11A 119.3 . .
C13 C12 C11 119.5(7) . .
C13 C12 H12A 120.3 . .
C11 C12 H12A 120.3 . .
C12 C13 C14 119.2(6) . .
C12 C13 C16 120.6(11) . .
C14 C13 C16 120.3(11) . .
C15 C14 C13 121.3(7) . .
C15 C14 H14A 119.4 . .
C13 C14 H14A 119.4 . .
C14 C15 C10 118.8(6) . .
C14 C15 H15C 120.6 . .
C10 C15 H15C 120.6 . .
O2 C16 O1 130.5(9) . .
O2 C16 C13 113.7(14) . .
O1 C16 C13 115.8(14) . .
C18 C17 C22 118.1(4) . .
C18 C17 C3 119.9(4) . .
C22 C17 C3 121.9(4) . .
C19 C18 C17 121.7(4) . .
C19 C18 H18A 119.2 . .
C17 C18 H18A 119.2 . .
C18 C19 C20 120.3(4) . .
C18 C19 H19A 119.9 . .
C20 C19 H19A 119.9 . .
C19 C20 C21 118.8(4) . .
C19 C20 C23 119.6(4) . .
C21 C20 C23 121.6(4) . .
C22 C21 C20 120.1(4) . .
C22 C21 H21A 119.9 . .
C20 C21 H21A 119.9 . .
C21 C22 C17 121.0(4) . .
C21 C22 H22A 119.5 . .
C17 C22 H22A 119.5 . .
O3 C23 O4 123.3(4) . .
O3 C23 C20 121.9(4) . .
O4 C23 C20 114.8(4) . .
C25 C24 C29 118.8(4) . .
C25 C24 C5 120.7(4) . .
C29 C24 C5 120.3(4) . .
C27 C26 C25 120.1(4) . .
C27 C26 H26A 119.9 . .
C25 C26 H26A 119.9 . .
C27 C28 C29 120.7(4) . .
C27 C28 H28A 119.6 . .
C29 C28 H28A 119.6 . .
C24 C25 C26 120.8(4) . .
C24 C25 H25A 119.6 . .
C26 C25 H25A 119.6 . .
C28 C27 C26 119.1(4) . .
C28 C27 C30 119.5(4) . .
C26 C27 C30 121.4(4) . .
C28 C29 C24 120.5(4) . .
C28 C29 H29A 119.8 . .
C24 C29 H29A 119.8 . .
O5 C30 O6 123.8(4) . .
O5 C30 C27 121.3(4) . .
O6 C30 C27 114.9(4) . .
C32 C31 C36 119.8(4) . .
C32 C31 O7 116.2(4) . .
C36 C31 O7 124.0(4) . .
C33 C32 C31 120.6(4) . .
C33 C32 O9 124.2(4) . 2
C31 C32 O9 115.2(4) . 2
C32 C33 C34 119.8(4) . .
C32 C33 H33A 120.1 . .
C34 C33 H33A 120.1 . .
C35 C34 C33 119.8(4) . .
C35 C34 H34A 120.1 . .
C33 C34 H34A 120.1 . .
C34 C35 C36 120.7(4) . .
C34 C35 H35A 119.6 . .
C36 C35 H35A 119.6 . .
C31 C36 C35 119.3(4) . .
C31 C36 H36A 120.4 . .
C35 C36 H36A 120.4 . .
O7 C37 C38 107.0(3) . .
O7 C37 H37A 110.3 . .
C38 C37 H37A 110.3 . .
O7 C37 H37B 110.3 . .
C38 C37 H37B 110.3 . .
H37A C37 H37B 108.6 . .
O8 C38 C37 109.6(4) . .
O8 C38 K1 51.99(19) . .
C37 C38 K1 85.3(2) . .
O8 C38 H38A 109.8 . .
C37 C38 H38A 109.8 . .
K1 C38 H38A 76.5 . .
O8 C38 H38B 109.8 . .
C37 C38 H38B 109.8 . .
K1 C38 H38B 160.5 . .
H38A C38 H38B 108.2 . .
O8 C39 C40 109.5(4) . .
O8 C39 K1 52.63(17) . .
C40 C39 K1 83.7(2) . .
O8 C39 H39A 109.8 . .
C40 C39 H39A 109.8 . .
K1 C39 H39A 161.7 . .
O8 C39 H39B 109.8 . .
C40 C39 H39B 109.8 . .
K1 C39 H39B 77.2 . .
H39A C39 H39B 108.2 . .
O9 C40 C39 107.0(3) . .
O9 C40 H40A 110.3 . .
C39 C40 H40A 110.3 . .
O9 C40 H40B 110.3 . .
C39 C40 H40B 110.3 . .
H40A C40 H40B 108.6 . .
O10 C41 C46 125.3(5) . .
O10 C41 C42 115.7(4) . .
C46 C41 C42 119.0(5) . .
C43 C42 C41 120.8(5) . .
C43 C42 O12 124.3(4) . 2
C41 C42 O12 114.9(4) . 2
C42 C43 C44 119.9(5) . .
C42 C43 H43A 120.0 . .
C44 C43 H43A 120.0 . .
C45 C44 C43 119.2(5) . .
C45 C44 H44A 120.4 . .
C43 C44 H44A 120.4 . .
C44 C45 C46 121.1(5) . .
C44 C45 H45A 119.5 . .
C46 C45 H45A 119.5 . .
C45 C46 C41 119.8(5) . .
C45 C46 H46A 120.1 . .
C41 C46 H46A 120.1 . .
O10 C47 C48 108.7(4) . .
O10 C47 H47A 109.9 . .
C48 C47 H47A 109.9 . .
O10 C47 H47B 109.9 . .
C48 C47 H47B 109.9 . .
H47A C47 H47B 108.3 . .
O11 C48 C47 109.2(4) . .
O11 C48 H48A 109.8 . .
C47 C48 H48A 109.8 . .
O11 C48 H48B 109.8 . .
C47 C48 H48B 109.8 . .
H48A C48 H48B 108.3 . .
O11 C49 C50 109.5(4) . .
O11 C49 H49A 109.8 . .
C50 C49 H49A 109.8 . .
O11 C49 H49B 109.8 . .
C50 C49 H49B 109.8 . .
H49A C49 H49B 108.2 . .
O12 C50 C49 108.4(4) . .
O12 C50 H50A 110.0 . .
C49 C50 H50A 110.0 . .
O12 C50 H50B 110.0 . .
C49 C50 H50B 110.0 . .
H50A C50 H50B 108.4 . .

loop_
_geom_bond_atom_site_label_1
_geom_bond_atom_site_label_2
_geom_bond_distance
_geom_bond_site_symmetry_2
K1 O13 2.590(5) .
K1 O14 2.614(5) .
K1 O9 2.645(3) .
K1 O9 2.645(3) 2
K1 O7 2.717(3) .
K1 O7 2.717(3) 2
K1 O8 2.799(3) .
K1 O8 2.799(3) 2
K1 C39 3.428(4) 2
K1 C39 3.428(4) .
K1 C38 3.440(4) 2
K1 C38 3.440(4) .
O1 C16 1.292(16) .
O2 C16 1.276(17) .
O3 C23 1.230(5) .
O4 C23 1.311(5) .
O4 H4A 0.8400 .
O5 C30 1.241(5) .
O6 C30 1.295(5) .
O6 H6A 0.8400 .
O7 C31 1.393(5) .
O7 C37 1.433(5) .
O8 C38 1.419(5) .
O8 C39 1.439(5) .
O9 C32 1.386(5) 2
O9 C40 1.427(5) .
O10 C41 1.372(5) .
O10 C47 1.431(5) .
O11 C48 1.419(5) .
O11 C49 1.423(5) .
O12 C42 1.389(5) 2
O12 C50 1.420(5) .
O15 H15A 0.9153 .
O15 H15B 0.8574 .
C1 C6 1.397(5) .
C1 C2 1.398(5) .
C1 C10 1.507(6) .
C2 C3 1.396(5) .
C2 C7 1.520(5) .
C3 C4 1.394(5) .
C3 C17 1.492(5) .
C4 C5 1.416(5) .
C4 C8 1.504(5) .
C5 C6 1.403(5) .
C5 C24 1.489(5) .
C6 C9 1.506(5) .
C7 H7A 0.9800 .
C7 H7B 0.9800 .
C7 H7C 0.9800 .
C8 H8A 0.9800 .
C8 H8B 0.9800 .
C8 H8C 0.9800 .
C9 H9A 0.9800 .
C9 H9B 0.9800 .
C9 H9C 0.9800 .
C10 C11 1.368(7) .
C10 C15 1.409(6) .
C11 C12 1.385(7) .
C11 H11A 0.9500 .
C12 C13 1.384(10) .
C12 H12A 0.9500 .
C13 C14 1.404(11) .
C13 C16 1.537(10) .
C14 C15 1.372(8) .
C14 H14A 0.9500 .
C15 H15C 0.9500 .
C17 C18 1.389(5) .
C17 C22 1.391(5) .
C18 C19 1.369(5) .
C18 H18A 0.9500 .
C19 C20 1.398(6) .
C19 H19A 0.9500 .
C20 C21 1.398(6) .
C20 C23 1.468(6) .
C21 C22 1.385(5) .
C21 H21A 0.9500 .
C22 H22A 0.9500 .
C24 C25 1.379(5) .
C24 C29 1.388(5) .
C26 C27 1.387(5) .
C26 C25 1.393(5) .
C26 H26A 0.9500 .
C28 C27 1.376(5) .
C28 C29 1.387(5) .
C28 H28A 0.9500 .
C25 H25A 0.9500 .
C27 C30 1.490(6) .
C29 H29A 0.9500 .
C31 C32 1.383(6) .
C31 C36 1.386(6) .
C32 C33 1.376(6) .
C32 O9 1.386(5) 2
C33 C34 1.385(6) .
C33 H33A 0.9500 .
C34 C35 1.374(6) .
C34 H34A 0.9500 .
C35 C36 1.386(6) .
C35 H35A 0.9500 .
C36 H36A 0.9500 .
C37 C38 1.496(6) .
C37 H37A 0.9900 .
C37 H37B 0.9900 .
C38 H38A 0.9900 .
C38 H38B 0.9900 .
C39 C40 1.493(6) .
C39 H39A 0.9900 .
C39 H39B 0.9900 .
C40 H40A 0.9900 .
C40 H40B 0.9900 .
C41 C46 1.380(6) .
C41 C42 1.386(6) .
C42 C43 1.372(6) .
C42 O12 1.389(5) 2
C43 C44 1.384(7) .
C43 H43A 0.9500 .
C44 C45 1.369(7) .
C44 H44A 0.9500 .
C45 C46 1.380(7) .
C45 H45A 0.9500 .
C46 H46A 0.9500 .
C47 C48 1.489(7) .
C47 H47A 0.9900 .
C47 H47B 0.9900 .
C48 H48A 0.9900 .
C48 H48B 0.9900 .
C49 C50 1.481(6) .
C49 H49A 0.9900 .
C49 H49B 0.9900 .
C50 H50A 0.9900 .
C50 H50B 0.9900 .
